data_7063222
loop_
_publ_author_name
'Andren, Max'
'Unruh, Daniel K.'
'Krueger, Herman R.'
'Groeneman, Ryan H.'

_publ_section_title
;
 Expanding the versatility of trihalophenols as molecular templates to
 achieve a series of [2+2] cycloaddition reaction involving
 1,2-bis(2-pyridyl)ethylene
;
_journal_issue 23
_journal_name_full 'New Journal of Chemistry'
_journal_page_first 10584
_journal_page_last 10587
_journal_paper_doi 10.1039/D4NJ01769B
_journal_volume 48
_journal_year 2024
_chemical_formula_moiety 'C12 H10 N2, 2(C6 H3 Br3 O)'
_chemical_formula_sum 'C24 H16 Br6 N2 O2'
_chemical_formula_weight 843.85
_space_group_crystal_system monoclinic
_space_group_IT_number 14
_space_group_name_Hall '-P 2yn'
_space_group_name_H-M_alt 'P 1 21/n 1'
_atom_sites_solution_hydrogens geom
_atom_sites_solution_primary dual
_audit_creation_date 2023-10-10
_audit_creation_method
;
Olex2 1.5
(compiled 2023.08.24 svn.re1ec1418 for OlexSys, GUI svn.r6817)
;
_audit_update_record
;
2024-03-04 deposited with the CCDC.	2024-05-20 downloaded from the CCDC.
;
_cell_angle_alpha 90
_cell_angle_beta 106.3530(10)
_cell_angle_gamma 90
_cell_formula_units_Z 2
_cell_length_a 15.2907(6)
_cell_length_b 4.0298(2)
_cell_length_c 22.1448(7)
_cell_measurement_reflns_used 9947
_cell_measurement_temperature 290.00
_cell_measurement_theta_max 28.012
_cell_measurement_theta_min 2.776
_cell_volume 1309.33(9)
_computing_cell_refinement 'SAINT V8.40B (?, 2016)'
_computing_data_reduction 'SAINT V8.40B (?, 2016)'
_computing_molecular_graphics 'Olex2 1.5 (Dolomanov et al., 2009)'
_computing_publication_material 'Olex2 1.5 (Dolomanov et al., 2009)'
_computing_structure_refinement 'XL  (Sheldrick, 2008)'
_computing_structure_solution 'SHELXT 2018/2 (Sheldrick, 2018)'
_diffrn_ambient_temperature 290.00
_diffrn_measured_fraction_theta_full 0.995
_diffrn_measured_fraction_theta_max 0.996
_diffrn_measurement_device_type 'Bruker D8 Venture Duo with Photon 3'
_diffrn_radiation_type MoK\a
_diffrn_radiation_wavelength 0.71073
_diffrn_reflns_av_R_equivalents 0.0640
_diffrn_reflns_av_unetI/netI 0.0319
_diffrn_reflns_Laue_measured_fraction_full 0.995
_diffrn_reflns_Laue_measured_fraction_max 0.996
_diffrn_reflns_limit_h_max 20
_diffrn_reflns_limit_h_min -20
_diffrn_reflns_limit_k_max 5
_diffrn_reflns_limit_k_min -5
_diffrn_reflns_limit_l_max 28
_diffrn_reflns_limit_l_min -29
_diffrn_reflns_number 35054
_diffrn_reflns_point_group_measured_fraction_full 0.995
_diffrn_reflns_point_group_measured_fraction_max 0.996
_diffrn_reflns_theta_full 25.242
_diffrn_reflns_theta_max 27.875
_diffrn_reflns_theta_min 2.777
_diffrn_source_current 1.4
_diffrn_source_power 0.07
_diffrn_source_voltage 50.0
_exptl_absorpt_coefficient_mu 9.225
_exptl_absorpt_correction_T_max 0.7457
_exptl_absorpt_correction_T_min 0.4221
_exptl_absorpt_correction_type multi-scan
_exptl_absorpt_process_details
;
SADABS-2016/2 (Bruker,2016/2) was used for absorption correction.
wR2(int) was 0.1188 before and 0.0563 after correction.
The Ratio of minimum to maximum transmission is 0.5660.
The \l/2 correction factor is Not present.
;
_exptl_crystal_colour 'clear colourless'
_exptl_crystal_colour_lustre clear
_exptl_crystal_colour_primary colourless
_exptl_crystal_density_diffrn 2.140
_exptl_crystal_description irregular
_exptl_crystal_F_000 800
_exptl_crystal_recrystallization_method 'Re-crystallisation from solvent: Ethanol'
_exptl_crystal_size_max 0.26
_exptl_crystal_size_mid 0.205
_exptl_crystal_size_min 0.08
_refine_diff_density_max 0.596
_refine_diff_density_min -0.594
_refine_diff_density_rms 0.077
_refine_ls_extinction_coef 0.0034(4)
_refine_ls_extinction_expression Fc^*^=kFc[1+0.001xFc^2^\l^3^/sin(2\q)]^-1/4^
_refine_ls_extinction_method 'SHELXL-2019/1 (Sheldrick 2019)'
_refine_ls_goodness_of_fit_ref 1.021
_refine_ls_hydrogen_treatment constr
_refine_ls_matrix_type full
_refine_ls_number_parameters 156
_refine_ls_number_reflns 3113
_refine_ls_number_restraints 0
_refine_ls_restrained_S_all 1.021
_refine_ls_R_factor_all 0.0428
_refine_ls_R_factor_gt 0.0299
_refine_ls_shift/su_max 0.001
_refine_ls_shift/su_mean 0.000
_refine_ls_structure_factor_coef Fsqd
_refine_ls_weighting_details 'w=1/[\s^2^(Fo^2^)+(0.0288P)^2^+1.3713P] where P=(Fo^2^+2Fc^2^)/3'
_refine_ls_weighting_scheme calc
_refine_ls_wR_factor_gt 0.0683
_refine_ls_wR_factor_ref 0.0739
_reflns_Friedel_coverage 0.000
_reflns_number_gt 2497
_reflns_number_total 3113
_reflns_threshold_expression 'I > 2\s(I)'
_cod_data_source_file d4nj01769b2.cif
_cod_data_source_block C6H2Br3OH_22BPE
_cod_depositor_comments 'Adding full bibliography for 7063222--7063224.cif.'
_cod_database_code 7063222
_shelx_shelxl_version_number 2019/1
_shelx_space_group_comment
;
The symmetry employed for this shelxl refinement is uniquely defined
by the following loop, which should always be used as a source of
symmetry information in preference to the above space-group names.
They are only intended as comments.
;
_shelx_estimated_absorpt_t_max 0.526
_shelx_estimated_absorpt_t_min 0.198
_olex2_refinement_description
;
1. Fixed Uiso
 At 1.2 times of:
  All C(H) groups
 At 1.5 times of:
  All O(H) groups
2.a Aromatic/amide H refined with riding coordinates:
 C4(H4), C6(H6), C8(H8), C9(H9), C10(H10), C11(H11), C12(H12)
2.b Idealised tetrahedral OH refined as rotating group:
 O1(H1)
;
_olex2_exptl_crystal_mounting_method 'MiTeGen 100 micron MicroLoop'
_olex2_submission_special_instructions 'No special instructions were received'

loop_
_space_group_symop_operation_xyz
'x, y, z'
'-x+1/2, y+1/2, -z+1/2'
'-x, -y, -z'
'x-1/2, -y-1/2, z-1/2'

loop_
_atom_site_label
_atom_site_type_symbol
_atom_site_fract_x
_atom_site_fract_y
_atom_site_fract_z
_atom_site_U_iso_or_equiv
_atom_site_adp_type
_atom_site_occupancy
_atom_site_site_symmetry_order
_atom_site_calc_flag
_atom_site_refinement_flags_posn
_atom_site_refinement_flags_adp
_atom_site_refinement_flags_occupancy
_atom_site_disorder_assembly
_atom_site_disorder_group
Br1 Br 0.70863(2) 0.95730(10) 0.33499(2) 0.05511(13) Uani 1 1 d . . . . .
Br2 Br 0.35716(2) 0.36700(9) 0.25676(2) 0.05034(12) Uani 1 1 d . . . . .
Br3 Br 0.53491(3) 0.77102(13) 0.07754(2) 0.07816(16) Uani 1 1 d . . . . .
O1 O 0.52948(15) 0.6082(7) 0.34691(10) 0.0514(6) Uani 1 1 d . . . . .
H1 H 0.580449 0.628945 0.371534 0.077 Uiso 1 1 calc R U . . .
N1 N 0.65187(18) 0.6678(7) 0.46265(12) 0.0486(6) Uani 1 1 d . . . . .
C1 C 0.60602(19) 0.8052(7) 0.27133(14) 0.0395(6) Uani 1 1 d . . . . .
C2 C 0.53383(19) 0.6580(8) 0.28838(13) 0.0392(6) Uani 1 1 d . . . . .
C3 C 0.4598(2) 0.5561(7) 0.23836(14) 0.0384(6) Uani 1 1 d . . . . .
C4 C 0.4593(2) 0.5889(8) 0.17621(14) 0.0447(7) Uani 1 1 d . . . . .
H4 H 0.409971 0.514596 0.144012 0.054 Uiso 1 1 calc R U . . .
C5 C 0.5333(2) 0.7336(8) 0.16272(15) 0.0470(7) Uani 1 1 d . . . . .
C6 C 0.6066(2) 0.8462(8) 0.20957(15) 0.0449(7) Uani 1 1 d . . . . .
H6 H 0.655604 0.947794 0.199911 0.054 Uiso 1 1 calc R U . . .
C7 C 0.6122(2) 0.7670(8) 0.50638(14) 0.0457(7) Uani 1 1 d . . . . .
C8 C 0.7329(3) 0.5197(10) 0.48158(18) 0.0594(9) Uani 1 1 d . . . . .
H8 H 0.760442 0.453953 0.451056 0.071 Uiso 1 1 calc R U . . .
C9 C 0.7780(3) 0.4587(10) 0.54322(18) 0.0645(10) Uani 1 1 d . . . . .
H9 H 0.834686 0.355785 0.554298 0.077 Uiso 1 1 calc R U . . .
C10 C 0.7369(3) 0.5540(11) 0.58846(18) 0.0669(11) Uani 1 1 d . . . . .
H10 H 0.765494 0.515145 0.630834 0.080 Uiso 1 1 calc R U . . .
C11 C 0.6535(3) 0.7070(10) 0.57023(16) 0.0595(9) Uani 1 1 d . . . . .
H11 H 0.624618 0.770375 0.600164 0.071 Uiso 1 1 calc R U . . .
C12 C 0.5248(2) 0.9380(9) 0.48300(14) 0.0480(7) Uani 1 1 d . . . . .
H12 H 0.502160 0.960886 0.439591 0.058 Uiso 1 1 calc R U . . .

loop_
_atom_site_aniso_label
_atom_site_aniso_U_11
_atom_site_aniso_U_22
_atom_site_aniso_U_33
_atom_site_aniso_U_23
_atom_site_aniso_U_13
_atom_site_aniso_U_12
Br1 0.04294(19) 0.0620(2) 0.0591(2) -0.00821(16) 0.01209(15) -0.01456(15)
Br2 0.03809(17) 0.0626(2) 0.05025(19) -0.00309(15) 0.01227(13) -0.00894(14)
Br3 0.0922(3) 0.1050(4) 0.0439(2) 0.0124(2) 0.0301(2) 0.0051(3)
O1 0.0400(12) 0.0808(17) 0.0329(10) -0.0035(11) 0.0094(9) -0.0105(12)
N1 0.0451(15) 0.0591(17) 0.0396(13) -0.0052(12) 0.0086(11) -0.0053(13)
C1 0.0357(14) 0.0384(16) 0.0455(16) -0.0019(13) 0.0133(12) -0.0006(12)
C2 0.0364(14) 0.0427(16) 0.0396(14) -0.0046(13) 0.0125(12) 0.0020(12)
C3 0.0366(14) 0.0393(15) 0.0397(14) -0.0003(12) 0.0113(12) 0.0015(12)
C4 0.0453(17) 0.0492(18) 0.0366(15) -0.0012(13) 0.0067(13) 0.0030(14)
C5 0.0547(19) 0.0493(18) 0.0412(16) 0.0049(14) 0.0206(14) 0.0089(15)
C6 0.0435(16) 0.0444(17) 0.0523(18) 0.0048(14) 0.0227(14) 0.0042(14)
C7 0.0467(17) 0.0524(18) 0.0359(15) 0.0000(13) 0.0083(13) -0.0114(14)
C8 0.051(2) 0.069(2) 0.054(2) -0.0033(18) 0.0089(16) 0.0019(18)
C9 0.056(2) 0.069(2) 0.060(2) 0.0089(19) 0.0019(18) 0.0044(19)
C10 0.067(2) 0.080(3) 0.0427(18) 0.0101(19) -0.0012(17) 0.001(2)
C11 0.064(2) 0.074(3) 0.0378(16) 0.0053(17) 0.0103(15) -0.0028(19)
C12 0.0482(17) 0.062(2) 0.0324(14) -0.0010(14) 0.0086(12) -0.0068(15)

loop_
_atom_type_symbol
_atom_type_description
_atom_type_scat_dispersion_real
_atom_type_scat_dispersion_imag
_atom_type_scat_source
C C 0.0033 0.0016 'International Tables Vol C Tables 4.2.6.8 and 6.1.1.4'
H H 0.0000 0.0000 'International Tables Vol C Tables 4.2.6.8 and 6.1.1.4'
Br Br -0.2901 2.4595 'International Tables Vol C Tables 4.2.6.8 and 6.1.1.4'
N N 0.0061 0.0033 'International Tables Vol C Tables 4.2.6.8 and 6.1.1.4'
O O 0.0106 0.0060 'International Tables Vol C Tables 4.2.6.8 and 6.1.1.4'

loop_
_geom_angle_atom_site_label_1
_geom_angle_atom_site_label_2
_geom_angle_atom_site_label_3
_geom_angle
_geom_angle_site_symmetry_1
_geom_angle_site_symmetry_3
_geom_angle_publ_flag
C2 O1 H1 109.5 . . ?
C8 N1 C7 118.5(3) . . ?
C2 C1 Br1 119.3(2) . . ?
C6 C1 Br1 117.7(2) . . ?
C6 C1 C2 123.0(3) . . ?
O1 C2 C1 126.0(3) . . ?
O1 C2 C3 118.3(3) . . ?
C1 C2 C3 115.7(3) . . ?
C2 C3 Br2 118.8(2) . . ?
C4 C3 Br2 118.8(2) . . ?
C4 C3 C2 122.4(3) . . ?
C3 C4 H4 120.6 . . ?
C5 C4 C3 118.8(3) . . ?
C5 C4 H4 120.6 . . ?
C4 C5 Br3 119.3(3) . . ?
C6 C5 Br3 119.3(2) . . ?
C6 C5 C4 121.4(3) . . ?
C1 C6 H6 120.7 . . ?
C5 C6 C1 118.6(3) . . ?
C5 C6 H6 120.7 . . ?
N1 C7 C11 120.7(3) . . ?
N1 C7 C12 116.1(3) . . ?
C11 C7 C12 123.2(3) . . ?
N1 C8 H8 118.1 . . ?
N1 C8 C9 123.9(4) . . ?
C9 C8 H8 118.1 . . ?
C8 C9 H9 120.9 . . ?
C8 C9 C10 118.1(4) . . ?
C10 C9 H9 120.9 . . ?
C9 C10 H10 120.4 . . ?
C11 C10 C9 119.2(3) . . ?
C11 C10 H10 120.4 . . ?
C7 C11 H11 120.2 . . ?
C10 C11 C7 119.6(4) . . ?
C10 C11 H11 120.2 . . ?
C7 C12 H12 116.7 . . ?
C12 C12 C7 126.6(4) 3_676 . ?
C12 C12 H12 116.7 3_676 . ?

loop_
_geom_bond_atom_site_label_1
_geom_bond_atom_site_label_2
_geom_bond_distance
_geom_bond_site_symmetry_2
_geom_bond_publ_flag
Br1 C1 1.892(3) . ?
Br2 C3 1.889(3) . ?
Br3 C5 1.899(3) . ?
O1 H1 0.8200 . ?
O1 C2 1.332(4) . ?
N1 C7 1.341(4) . ?
N1 C8 1.332(5) . ?
C1 C2 1.395(4) . ?
C1 C6 1.380(4) . ?
C2 C3 1.404(4) . ?
C3 C4 1.381(4) . ?
C4 H4 0.9300 . ?
C4 C5 1.378(5) . ?
C5 C6 1.372(5) . ?
C6 H6 0.9300 . ?
C7 C11 1.398(4) . ?
C7 C12 1.462(5) . ?
C8 H8 0.9300 . ?
C8 C9 1.367(5) . ?
C9 H9 0.9300 . ?
C9 C10 1.378(6) . ?
C10 H10 0.9300 . ?
C10 C11 1.371(6) . ?
C11 H11 0.9300 . ?
C12 C12 1.309(7) 3_676 ?
C12 H12 0.9300 . ?

loop_
_geom_hbond_atom_site_label_D
_geom_hbond_atom_site_label_H
_geom_hbond_atom_site_label_A
_geom_hbond_distance_DH
_geom_hbond_distance_HA
_geom_hbond_distance_DA
_geom_hbond_angle_DHA
_geom_hbond_site_symmetry_A
_geom_hbond_publ_flag
O1 H1 N1 0.82 2.01 2.725(3) 145.2 . yes

loop_
_geom_torsion_atom_site_label_1
_geom_torsion_atom_site_label_2
_geom_torsion_atom_site_label_3
_geom_torsion_atom_site_label_4
_geom_torsion
_geom_torsion_site_symmetry_1
_geom_torsion_site_symmetry_2
_geom_torsion_site_symmetry_3
_geom_torsion_site_symmetry_4
_geom_torsion_publ_flag
Br1 C1 C2 O1 -0.7(4) . . . . ?
Br1 C1 C2 C3 179.2(2) . . . . ?
Br1 C1 C6 C5 179.2(2) . . . . ?
Br2 C3 C4 C5 178.6(2) . . . . ?
Br3 C5 C6 C1 -177.4(2) . . . . ?
O1 C2 C3 Br2 1.8(4) . . . . ?
O1 C2 C3 C4 -178.1(3) . . . . ?
N1 C7 C11 C10 2.0(6) . . . . ?
N1 C7 C12 C12 -178.4(5) . . . 3_676 ?
N1 C8 C9 C10 0.4(7) . . . . ?
C1 C2 C3 Br2 -178.0(2) . . . . ?
C1 C2 C3 C4 2.1(4) . . . . ?
C2 C1 C6 C5 -0.8(5) . . . . ?
C2 C3 C4 C5 -1.5(5) . . . . ?
C3 C4 C5 Br3 178.6(2) . . . . ?
C3 C4 C5 C6 -0.3(5) . . . . ?
C4 C5 C6 C1 1.4(5) . . . . ?
C6 C1 C2 O1 179.3(3) . . . . ?
C6 C1 C2 C3 -0.9(5) . . . . ?
C7 N1 C8 C9 0.8(6) . . . . ?
C8 N1 C7 C11 -2.0(5) . . . . ?
C8 N1 C7 C12 178.0(3) . . . . ?
C8 C9 C10 C11 -0.4(6) . . . . ?
C9 C10 C11 C7 -0.8(6) . . . . ?
C11 C7 C12 C12 1.6(7) . . . 3_676 ?
C12 C7 C11 C10 -178.0(4) . . . . ?
